data_2203924
loop_
_publ_author_name
'Gustavo Portalone'
'Marcello Colapietro'

_publ_section_title
;
 Redetermination of phenylbiguanide hydrochloride
;
_journal_issue 7
_journal_name_full 'Acta Crystallographica Section E'
_journal_page_first o1165
_journal_page_last o1166
_journal_paper_doi 10.1107/S1600536804013807
_journal_volume 60
_journal_year 2004
_chemical_formula_moiety 'C8 H12 N5 1+, Cl 1-'
_chemical_formula_sum 'C8 H12 Cl N5'
_chemical_formula_weight 213.68
_chemical_name_systematic
;
N-phenylimidocarbonimidic diamide hydrochloride
;
_space_group_IT_number 14
_symmetry_cell_setting monoclinic
_symmetry_space_group_name_Hall '-P 2ybc'
_symmetry_space_group_name_H-M 'P 1 21/c 1'
_atom_sites_solution_hydrogens difmap
_atom_sites_solution_primary direct
_audit_creation_method SHELXL-97
_cell_angle_alpha 90.00
_cell_angle_beta 106.82(2)
_cell_angle_gamma 90.00
_cell_formula_units_Z 4
_cell_length_a 9.3421(14)
_cell_length_b 6.6804(11)
_cell_length_c 17.297(6)
_cell_measurement_reflns_used 30
_cell_measurement_temperature 298(2)
_cell_measurement_theta_max 21.0
_cell_measurement_theta_min 10.0
_cell_volume 1033.3(4)
_computing_cell_refinement XCS
_computing_data_collection 'XCS (Colapietro et al., 1992)'
_computing_data_reduction XCS
_computing_molecular_graphics 'ORTEP-3 (Farrugia, 1997)'
_computing_publication_material 'SHELXL97 (Sheldrick, 1997)'
_computing_structure_refinement 'SHELXL97 (Sheldrick, 1997)'
_computing_structure_solution 'SIR97 (Altomare et al., 1999)'
_diffrn_ambient_temperature 298(2)
_diffrn_measured_fraction_theta_full 0.585
_diffrn_measured_fraction_theta_max 0.585
_diffrn_measurement_device_type 'Huber CS four-circle diffractometer'
_diffrn_measurement_method '\w scan'
_diffrn_radiation_monochromator graphite
_diffrn_radiation_source 'x-RAY tube'
_diffrn_radiation_type MoK\a
_diffrn_radiation_wavelength 0.71069
_diffrn_reflns_av_R_equivalents 0.0430
_diffrn_reflns_av_sigmaI/netI 0.0195
_diffrn_reflns_limit_h_max 14
_diffrn_reflns_limit_h_min 0
_diffrn_reflns_limit_k_max 10
_diffrn_reflns_limit_k_min 0
_diffrn_reflns_limit_l_max 25
_diffrn_reflns_limit_l_min -26
_diffrn_reflns_number 5323
_diffrn_reflns_theta_full 35.0
_diffrn_reflns_theta_max 35.0
_diffrn_reflns_theta_min 2.28
_diffrn_standards_decay_% <3
_diffrn_standards_interval_count 97
_diffrn_standards_number 3
_exptl_absorpt_coefficient_mu 0.339
_exptl_absorpt_correction_type none
_exptl_crystal_colour colourless
_exptl_crystal_density_diffrn 1.374
_exptl_crystal_density_method 'not measured'
_exptl_crystal_description tablets
_exptl_crystal_F_000 448
_exptl_crystal_size_max 0.30
_exptl_crystal_size_mid 0.30
_exptl_crystal_size_min 0.10
_refine_diff_density_max 0.360
_refine_diff_density_min -0.382
_refine_ls_extinction_method none
_refine_ls_goodness_of_fit_ref 1.137
_refine_ls_hydrogen_treatment refxyz
_refine_ls_matrix_type full
_refine_ls_number_parameters 163
_refine_ls_number_reflns 2672
_refine_ls_number_restraints 0
_refine_ls_restrained_S_all 1.137
_refine_ls_R_factor_all 0.0630
_refine_ls_R_factor_gt 0.0626
_refine_ls_shift/su_max 0.001
_refine_ls_shift/su_mean 0.000
_refine_ls_structure_factor_coef Fsqd
_refine_ls_weighting_details 'calc w = 1/[\s^2^(Fo^2^)+(0.1220P)^2^+0.6386P] where P = (Fo^2^+2Fc^2^)/3'
_refine_ls_weighting_scheme calc
_refine_ls_wR_factor_gt 0.1909
_refine_ls_wR_factor_ref 0.1920
_reflns_number_gt 2659
_reflns_number_total 2672
_reflns_threshold_expression 'I>2\s(I) '
_cod_data_source_file na6338.cif
_cod_data_source_block I
_cod_original_sg_symbol_H-M 'P 21/c'
_cod_database_code 2203924
_cod_database_fobs_code 2203924

loop_
_symmetry_equiv_pos_as_xyz
'x, y, z'
'-x, y+1/2, -z+1/2'
'-x, -y, -z'
'x, -y-1/2, z-1/2'

loop_
_atom_site_label
_atom_site_fract_x
_atom_site_fract_y
_atom_site_fract_z
_atom_site_U_iso_or_equiv
_atom_site_adp_type
_atom_site_calc_flag
_atom_site_occupancy
_atom_site_type_symbol
Cl1 0.26817(7) 0.48856(10) 0.77031(4) 0.03783(18) Uani d 1 Cl
N1 0.6007(2) 0.3423(4) 0.89499(13) 0.0354(4) Uani d 1 N
N2 0.8380(2) 0.4522(4) 0.90092(13) 0.0352(4) Uani d 1 N
N3 0.6259(3) 0.5585(4) 0.79669(15) 0.0421(5) Uani d 1 N
N4 1.0699(3) 0.5653(4) 0.90350(16) 0.0434(5) Uani d 1 N
N5 0.9246(3) 0.4277(4) 0.78597(14) 0.0414(5) Uani d 1 N
C1 0.6539(3) 0.2033(4) 0.95920(13) 0.0317(4) Uani d 1 C
C2 0.7536(3) 0.0529(4) 0.95403(18) 0.0413(5) Uani d 1 C
C3 0.8052(4) -0.0805(5) 1.0180(2) 0.0524(7) Uani d 1 C
C4 0.7549(4) -0.0648(5) 1.08568(19) 0.0505(7) Uani d 1 C
C5 0.6536(4) 0.0830(5) 1.09018(16) 0.0440(6) Uani d 1 C
C6 0.6029(3) 0.2177(4) 1.02676(15) 0.0362(5) Uani d 1 C
C7 0.6917(3) 0.4513(4) 0.86267(14) 0.0306(4) Uani d 1 C
C8 0.9406(3) 0.4830(4) 0.86207(14) 0.0312(4) Uani d 1 C
H2 0.784(4) 0.030(5) 0.907(2) 0.041 Uiso d 1 H
H3 0.885(4) -0.175(6) 1.015(2) 0.052 Uiso d 1 H
H4 0.797(4) -0.146(6) 1.129(2) 0.051 Uiso d 1 H
H5 0.612(4) 0.102(6) 1.137(2) 0.044 Uiso d 1 H
H6 0.529(4) 0.341(5) 1.0297(19) 0.036 Uiso d 1 H
H11 0.504(4) 0.386(5) 0.8817(19) 0.035 Uiso d 1 H
H31 0.533(4) 0.555(6) 0.776(2) 0.042 Uiso d 1 H
H32 0.671(4) 0.645(6) 0.775(2) 0.042 Uiso d 1 H
H41 1.146(4) 0.566(6) 0.878(2) 0.043 Uiso d 1 H
H42 1.081(4) 0.580(6) 0.954(2) 0.043 Uiso d 1 H
H51 0.999(4) 0.427(6) 0.771(2) 0.042 Uiso d 1 H
H52 0.853(4) 0.344(6) 0.764(2) 0.042 Uiso d 1 H

loop_
_atom_site_aniso_label
_atom_site_aniso_U_11
_atom_site_aniso_U_22
_atom_site_aniso_U_33
_atom_site_aniso_U_12
_atom_site_aniso_U_13
_atom_site_aniso_U_23
Cl1 0.0324(3) 0.0409(3) 0.0425(3) 0.0028(2) 0.0145(2) 0.0008(2)
N1 0.0253(8) 0.0439(11) 0.0377(10) -0.0010(8) 0.0101(7) 0.0077(8)
N2 0.0280(9) 0.0447(11) 0.0322(9) -0.0063(8) 0.0077(7) 0.0023(8)
N3 0.0314(10) 0.0468(12) 0.0468(12) -0.0014(9) 0.0094(9) 0.0166(10)
N4 0.0321(10) 0.0557(14) 0.0430(12) -0.0131(10) 0.0118(9) -0.0088(11)
N5 0.0314(10) 0.0595(15) 0.0337(10) -0.0069(10) 0.0099(8) -0.0047(10)
C1 0.0312(10) 0.0336(10) 0.0300(10) -0.0054(8) 0.0086(8) -0.0001(8)
C2 0.0468(14) 0.0391(13) 0.0407(13) 0.0042(11) 0.0170(11) 0.0040(10)
C3 0.0562(18) 0.0440(15) 0.0568(18) 0.0109(14) 0.0159(15) 0.0096(14)
C4 0.0583(18) 0.0481(15) 0.0388(14) -0.0068(14) 0.0039(13) 0.0123(12)
C5 0.0551(16) 0.0448(14) 0.0318(11) -0.0163(12) 0.0119(11) -0.0010(10)
C6 0.0385(12) 0.0367(12) 0.0346(11) -0.0085(10) 0.0127(9) -0.0030(9)
C7 0.0302(10) 0.0318(10) 0.0307(10) -0.0023(8) 0.0103(8) 0.0001(8)
C8 0.0289(9) 0.0310(10) 0.0329(10) -0.0028(8) 0.0077(8) 0.0007(8)

loop_
_atom_type_symbol
_atom_type_description
_atom_type_scat_dispersion_real
_atom_type_scat_dispersion_imag
_atom_type_scat_source
Cl Cl 0.1484 0.1585 'International Tables Vol C Tables 4.2.6.8 and 6.1.1.4'
N N 0.0061 0.0033 'International Tables Vol C Tables 4.2.6.8 and 6.1.1.4'
C C 0.0033 0.0016 'International Tables Vol C Tables 4.2.6.8 and 6.1.1.4'
H H 0.0000 0.0000 'International Tables Vol C Tables 4.2.6.8 and 6.1.1.4'

loop_
_geom_angle_atom_site_label_1
_geom_angle_atom_site_label_2
_geom_angle_atom_site_label_3
_geom_angle
_geom_angle_publ_flag
C7 N1 C1 123.6(2) yes
C7 N1 H11 115(2) ?
C1 N1 H11 120(2) ?
C7 N2 C8 122.1(2) yes
C7 N3 H31 121(3) ?
C7 N3 H32 124(2) ?
H31 N3 H32 114(3) ?
C8 N4 H41 116(2) ?
C8 N4 H42 115(2) ?
H41 N4 H42 127(3) ?
C8 N5 H51 117(3) ?
C8 N5 H52 118(2) ?
H51 N5 H52 118(3) ?
C6 C1 C2 120.3(2) yes
C6 C1 N1 119.0(2) yes
C2 C1 N1 120.7(2) yes
C1 C2 C3 119.7(3) yes
C1 C2 H2 123(2) ?
C3 C2 H2 117(2) ?
C4 C3 C2 119.9(3) yes
C4 C3 H3 123(2) ?
C2 C3 H3 117(2) ?
C5 C4 C3 120.4(3) yes
C5 C4 H4 121(2) ?
C3 C4 H4 118(2) ?
C4 C5 C6 119.9(3) yes
C4 C5 H5 124(2) ?
C6 C5 H5 116(2) ?
C1 C6 C5 119.8(3) yes
C1 C6 H6 118.0(17) ?
C5 C6 H6 122.0(17) ?
N2 C7 N3 124.9(2) yes
N2 C7 N1 118.2(2) yes
N3 C7 N1 116.8(2) yes
N4 C8 N5 118.1(2) yes
N4 C8 N2 117.6(2) yes
N5 C8 N2 124.2(2) yes

loop_
_geom_bond_atom_site_label_1
_geom_bond_atom_site_label_2
_geom_bond_distance
_geom_bond_publ_flag
N1 C7 1.357(3) yes
N1 C1 1.422(3) yes
N1 H11 0.91(3) ?
N2 C7 1.335(3) yes
N2 C8 1.336(3) yes
N3 C7 1.337(3) yes
N3 H31 0.84(4) ?
N3 H32 0.86(4) ?
N4 C8 1.332(3) yes
N4 H41 0.93(4) ?
N4 H42 0.85(4) ?
N5 C8 1.333(3) yes
N5 H51 0.81(4) ?
N5 H52 0.87(4) ?
C1 C6 1.387(3) yes
C1 C2 1.391(4) yes
C2 C3 1.394(4) yes
C2 H2 0.95(4) ?
C3 C4 1.385(5) yes
C3 H3 0.99(4) ?
C4 C5 1.385(5) yes
C4 H4 0.91(4) ?
C5 C6 1.392(4) yes
C5 H5 1.00(3) ?
C6 H6 1.08(3) ?

loop_
_geom_hbond_atom_site_label_D
_geom_hbond_atom_site_label_H
_geom_hbond_atom_site_label_A
_geom_hbond_site_symmetry_A
_geom_hbond_distance_DH
_geom_hbond_distance_HA
_geom_hbond_distance_DA
_geom_hbond_angle_DHA
N1 H11 Cl1 . 0.91(3) 2.57(3) 3.373(2) 148(3)
N3 H31 Cl1 . 0.84(4) 2.49(4) 3.273(3) 156(3)
N3 H32 Cl1 2_656 0.86(4) 2.54(4) 3.353(3) 157(3)
N4 H41 Cl1 1_655 0.93(4) 2.51(4) 3.387(3) 157(3)
N4 H42 N2 3_767 0.85(4) 2.41(4) 3.243(4) 164(3)
N5 H51 Cl1 1_655 0.81(4) 2.55(4) 3.324(3) 160(3)
N5 H52 Cl1 2_646 0.87(4) 2.62(4) 3.432(3) 155(3)

loop_
_geom_torsion_atom_site_label_1
_geom_torsion_atom_site_label_2
_geom_torsion_atom_site_label_3
_geom_torsion_atom_site_label_4
_geom_torsion
_geom_torsion_publ_flag
C7 N1 C1 C6 128.2(3) yes
C7 N1 C1 C2 -52.9(4) yes
C6 C1 C2 C3 -1.7(4) ?
N1 C1 C2 C3 179.4(3) yes
C1 C2 C3 C4 1.2(5) ?
C2 C3 C4 C5 -0.1(5) ?
C3 C4 C5 C6 -0.5(5) ?
C2 C1 C6 C5 1.1(4) ?
N1 C1 C6 C5 180.0(2) yes
C4 C5 C6 C1 0.0(4) ?
C8 N2 C7 N3 -30.8(4) yes
C8 N2 C7 N1 153.0(2) yes
C1 N1 C7 N2 -10.9(4) yes
C1 N1 C7 N3 172.5(2) yes
C7 N2 C8 N4 151.8(3) yes
C7 N2 C8 N5 -31.7(4) yes

loop_
_cod_related_entry_id
_cod_related_entry_database
_cod_related_entry_code
1 ChemSpider 5719
